data_1550478
loop_
_publ_author_name
'Braunschweig, Holger'
'Kupfer, Thomas'
'Hofmann, Alexander'
'Tr\"oster, Tobias'

_publ_section_title
;
 Monomeric Cp3tAl(I): Synthesis, reactivity, and the concept of valence
 isomerism
;
_journal_name_full 'Chemical Science'
_journal_paper_doi 10.1039/C8SC05175E
_journal_year 2019
_chemical_formula_moiety 'C34 H58 Al3 Br3'
_chemical_formula_sum 'C34 H58 Al3 Br3'
_chemical_formula_weight 787.47
_space_group_crystal_system monoclinic
_space_group_IT_number 14
_space_group_name_Hall '-P 2ybc'
_space_group_name_H-M_alt 'P 1 21/c 1'
_symmetry_space_group_name_Hall '-P 2ybc'
_symmetry_space_group_name_H-M 'P 1 21/c 1'
_atom_sites_solution_hydrogens geom
_atom_sites_solution_primary iterative
_atom_sites_solution_secondary difmap
_audit_creation_method SHELXL-2016/6
_audit_update_record
;
2018-11-16 deposited with the CCDC.
2019-01-14 downloaded from the CCDC.
;
_cell_angle_alpha 90
_cell_angle_beta 105.719(13)
_cell_angle_gamma 90
_cell_formula_units_Z 4
_cell_length_a 10.1424(16)
_cell_length_b 38.371(7)
_cell_length_c 10.1825(19)
_cell_measurement_reflns_used 9928
_cell_measurement_temperature 100(2)
_cell_measurement_theta_max 27.10
_cell_measurement_theta_min 2.15
_cell_volume 3814.6(12)
_computing_cell_refinement 'Saint+ ver. V8.38A (Bruker AXS)'
_computing_data_collection 'APEX2 ver. 2014.9 (Bruker AXS)'
_computing_data_reduction 'Saint+ ver. V8.38A (Bruker AXS)'
_computing_molecular_graphics 'ShelXLe (Huebschle et all, 2011)'
_computing_publication_material 'SHELXL-2016/6 (Sheldrick, 2016)'
_computing_structure_refinement 'SHELXL-2016/6 (Sheldrick, 2016)'
_computing_structure_solution 'SHELXT (Sheldrick, 2014)'
_diffrn_ambient_temperature 100(2)
_diffrn_detector 'CCD area detector (Apex2)'
_diffrn_detector_area_resol_mean 8.333
_diffrn_measured_fraction_theta_full 1.000
_diffrn_measured_fraction_theta_max 1.000
_diffrn_measurement_device_type 'Bruker X8-APEX II'
_diffrn_measurement_method '\f and \w scans'
_diffrn_radiation_monochromator 'multi-layer mirror'
_diffrn_radiation_type MoK\a
_diffrn_radiation_wavelength 0.71073
_diffrn_reflns_av_R_equivalents 0.0365
_diffrn_reflns_av_unetI/netI 0.0202
_diffrn_reflns_Laue_measured_fraction_full 1.000
_diffrn_reflns_Laue_measured_fraction_max 1.000
_diffrn_reflns_limit_h_max 12
_diffrn_reflns_limit_h_min -11
_diffrn_reflns_limit_k_max 47
_diffrn_reflns_limit_k_min -47
_diffrn_reflns_limit_l_max 12
_diffrn_reflns_limit_l_min -12
_diffrn_reflns_number 68671
_diffrn_reflns_point_group_measured_fraction_full 1.000
_diffrn_reflns_point_group_measured_fraction_max 1.000
_diffrn_reflns_theta_full 26.000
_diffrn_reflns_theta_max 26.020
_diffrn_reflns_theta_min 2.086
_diffrn_source 'rotating-anode (Nonius FR-591)'
_exptl_absorpt_coefficient_mu 3.263
_exptl_absorpt_correction_T_max 0.4912
_exptl_absorpt_correction_T_min 0.3824
_exptl_absorpt_correction_type multi-scan
_exptl_absorpt_process_details 'SadAbs 2016/2 (Bruker AXS)'
_exptl_crystal_colour colourless
_exptl_crystal_density_diffrn 1.371
_exptl_crystal_description plate
_exptl_crystal_F_000 1624
_exptl_crystal_size_max 0.256
_exptl_crystal_size_mid 0.234
_exptl_crystal_size_min 0.213
_refine_diff_density_max 0.451
_refine_diff_density_min -0.475
_refine_diff_density_rms 0.054
_refine_ls_extinction_method none
_refine_ls_goodness_of_fit_ref 1.068
_refine_ls_hydrogen_treatment constr
_refine_ls_matrix_type full
_refine_ls_number_parameters 379
_refine_ls_number_reflns 7525
_refine_ls_number_restraints 0
_refine_ls_restrained_S_all 1.068
_refine_ls_R_factor_all 0.0331
_refine_ls_R_factor_gt 0.0256
_refine_ls_shift/su_max 0.002
_refine_ls_shift/su_mean 0.000
_refine_ls_structure_factor_coef Fsqd
_refine_ls_weighting_details 'w=1/[\s^2^(Fo^2^)+(0.0130P)^2^+3.7537P] where P=(Fo^2^+2Fc^2^)/3'
_refine_ls_weighting_scheme calc
_refine_ls_wR_factor_gt 0.0496
_refine_ls_wR_factor_ref 0.0517
_reflns_Friedel_coverage 0.000
_reflns_number_gt 6570
_reflns_number_total 7525
_reflns_threshold_expression 'I > 2\s(I)'
_cod_data_source_file c8sc05175e2.cif
_cod_data_source_block 8_CCDC1
_cod_database_code 1550478
_shelx_shelxl_version_number 2016/6
_shelx_space_group_comment
;
The symmetry employed for this shelxl refinement is uniquely defined
by the following loop, which should always be used as a source of
symmetry information in preference to the above space-group names.
They are only intended as comments.
;
_shelx_estimated_absorpt_t_min 0.489
_shelx_estimated_absorpt_t_max 0.543

loop_
_space_group_symop_operation_xyz
'x, y, z'
'-x, y+1/2, -z+1/2'
'-x, -y, -z'
'x, -y-1/2, z-1/2'

loop_
_atom_site_label
_atom_site_type_symbol
_atom_site_fract_x
_atom_site_fract_y
_atom_site_fract_z
_atom_site_U_iso_or_equiv
_atom_site_adp_type
_atom_site_occupancy
_atom_site_site_symmetry_order
_atom_site_calc_flag
_atom_site_refinement_flags_posn
_atom_site_refinement_flags_adp
Br1 Br 0.65058(2) 0.41885(2) 0.45420(2) 0.02448(6) Uani 1 1 d . .
Al1 Al 0.75976(6) 0.41690(2) 0.70273(6) 0.01670(12) Uani 1 1 d . .
Al2 Al 0.68103(6) 0.35683(2) 0.75351(6) 0.01734(13) Uani 1 1 d . .
Br2 Br 0.85940(2) 0.31980(2) 0.85756(2) 0.03024(6) Uani 1 1 d . .
Br3 Br 0.51150(3) 0.35077(2) 0.86561(2) 0.03614(7) Uani 1 1 d . .
Al3 Al 0.57884(6) 0.33319(2) 0.50749(6) 0.01682(13) Uani 1 1 d . .
C1_1 C 0.79442(19) 0.46951(5) 0.79582(19) 0.0136(4) Uani 1 1 d . .
C2_1 C 0.87740(19) 0.46298(5) 0.70346(19) 0.0160(4) Uani 1 1 d . .
H2_1 H 0.868142 0.474759 0.619392 0.019 Uiso 1 1 calc R U
C3_1 C 0.97455(19) 0.43650(5) 0.7561(2) 0.0163(4) Uani 1 1 d . .
C4_1 C 0.95618(19) 0.42771(5) 0.88568(19) 0.0164(4) Uani 1 1 d . .
H4_1 H 1.009231 0.410822 0.945477 0.020 Uiso 1 1 calc R U
C5_1 C 0.84945(18) 0.44717(5) 0.91425(19) 0.0139(4) Uani 1 1 d . .
C6_1 C 0.6815(2) 0.49760(5) 0.7625(2) 0.0178(4) Uani 1 1 d . .
C7_1 C 0.6995(2) 0.52446(5) 0.8784(2) 0.0233(5) Uani 1 1 d . .
H7A_1 H 0.792202 0.534190 0.899882 0.035 Uiso 1 1 calc R U
H7B_1 H 0.685310 0.513043 0.959616 0.035 Uiso 1 1 calc R U
H7C_1 H 0.632363 0.543234 0.849514 0.035 Uiso 1 1 calc R U
C8_1 C 0.5376(2) 0.48157(6) 0.7301(2) 0.0240(5) Uani 1 1 d . .
H8A_1 H 0.469039 0.500214 0.713687 0.036 Uiso 1 1 calc R U
H8B_1 H 0.529390 0.467324 0.807372 0.036 Uiso 1 1 calc R U
H8C_1 H 0.522494 0.466927 0.648492 0.036 Uiso 1 1 calc R U
C9_1 C 0.6892(2) 0.51811(6) 0.6342(2) 0.0255(5) Uani 1 1 d . .
H9A_1 H 0.673562 0.502189 0.556266 0.038 Uiso 1 1 calc R U
H9B_1 H 0.780028 0.528765 0.650195 0.038 Uiso 1 1 calc R U
H9C_1 H 0.619085 0.536370 0.614920 0.038 Uiso 1 1 calc R U
C10_1 C 1.0833(2) 0.42206(6) 0.6927(2) 0.0213(4) Uani 1 1 d . .
C11_1 C 1.0593(3) 0.43516(7) 0.5461(2) 0.0396(6) Uani 1 1 d . .
H11A_1 H 1.131327 0.426115 0.507782 0.059 Uiso 1 1 calc R U
H11B_1 H 1.061433 0.460691 0.545785 0.059 Uiso 1 1 calc R U
H11C_1 H 0.969819 0.427051 0.490812 0.059 Uiso 1 1 calc R U
C12_1 C 1.0815(2) 0.38223(6) 0.6937(3) 0.0335(6) Uani 1 1 d . .
H12A_1 H 0.993181 0.373877 0.636699 0.050 Uiso 1 1 calc R U
H12B_1 H 1.094903 0.373903 0.787391 0.050 Uiso 1 1 calc R U
H12C_1 H 1.155346 0.373360 0.657626 0.050 Uiso 1 1 calc R U
C13_1 C 1.2243(2) 0.43417(7) 0.7778(3) 0.0350(6) Uani 1 1 d . .
H13A_1 H 1.295173 0.424522 0.739230 0.053 Uiso 1 1 calc R U
H13B_1 H 1.239606 0.426061 0.871980 0.053 Uiso 1 1 calc R U
H13C_1 H 1.228497 0.459678 0.776574 0.053 Uiso 1 1 calc R U
C14_1 C 0.8166(2) 0.44345(5) 1.05293(19) 0.0172(4) Uani 1 1 d . .
C15_1 C 0.6647(2) 0.44438(6) 1.0472(2) 0.0241(5) Uani 1 1 d . .
H15A_1 H 0.627370 0.467492 1.017135 0.036 Uiso 1 1 calc R U
H15B_1 H 0.653443 0.439512 1.138006 0.036 Uiso 1 1 calc R U
H15C_1 H 0.615616 0.426731 0.982658 0.036 Uiso 1 1 calc R U
C16_1 C 0.8936(2) 0.47231(6) 1.1487(2) 0.0224(4) Uani 1 1 d . .
H16A_1 H 0.992407 0.469531 1.162076 0.034 Uiso 1 1 calc R U
H16B_1 H 0.872578 0.470604 1.236903 0.034 Uiso 1 1 calc R U
H16C_1 H 0.864724 0.495160 1.107971 0.034 Uiso 1 1 calc R U
C17_1 C 0.8714(2) 0.40858(6) 1.1204(2) 0.0262(5) Uani 1 1 d . .
H17A_1 H 0.829672 0.389340 1.060079 0.039 Uiso 1 1 calc R U
H17B_1 H 0.848352 0.406378 1.207450 0.039 Uiso 1 1 calc R U
H17C_1 H 0.971120 0.407799 1.136579 0.039 Uiso 1 1 calc R U
C1_2 C 0.63733(18) 0.30326(5) 0.34814(18) 0.0127(4) Uani 1 1 d . .
C2_2 C 0.54344(19) 0.32977(5) 0.28737(19) 0.0144(4) Uani 1 1 d . .
H2_2 H 0.562979 0.348400 0.234105 0.017 Uiso 1 1 calc R U
C3_2 C 0.41481(19) 0.32455(5) 0.31753(18) 0.0139(4) Uani 1 1 d . .
C4_2 C 0.43091(18) 0.29310(5) 0.40178(18) 0.0134(4) Uani 1 1 d . .
C5_2 C 0.56676(18) 0.28087(5) 0.41629(19) 0.0136(4) Uani 1 1 d . .
H5_2 H 0.604710 0.260493 0.465016 0.016 Uiso 1 1 calc R U
C6_2 C 0.78397(18) 0.29977(5) 0.33971(19) 0.0153(4) Uani 1 1 d . .
C7_2 C 0.8461(2) 0.33568(6) 0.3371(3) 0.0332(6) Uani 1 1 d . .
H7A_2 H 0.794403 0.348276 0.255684 0.050 Uiso 1 1 calc R U
H7B_2 H 0.941685 0.333296 0.335084 0.050 Uiso 1 1 calc R U
H7C_2 H 0.842154 0.348637 0.418913 0.050 Uiso 1 1 calc R U
C8_2 C 0.8690(2) 0.27899(6) 0.4619(2) 0.0245(5) Uani 1 1 d . .
H8A_2 H 0.828177 0.255872 0.462907 0.037 Uiso 1 1 calc R U
H8B_2 H 0.870346 0.291326 0.546511 0.037 Uiso 1 1 calc R U
H8C_2 H 0.962838 0.276464 0.454425 0.037 Uiso 1 1 calc R U
C9_2 C 0.7831(2) 0.28011(6) 0.2075(2) 0.0274(5) Uani 1 1 d . .
H9A_2 H 0.729201 0.293272 0.128706 0.041 Uiso 1 1 calc R U
H9B_2 H 0.742237 0.257012 0.208863 0.041 Uiso 1 1 calc R U
H9C_2 H 0.877223 0.277547 0.201000 0.041 Uiso 1 1 calc R U
C10_2 C 0.29365(19) 0.34918(5) 0.25724(19) 0.0173(4) Uani 1 1 d . .
C11_2 C 0.2667(2) 0.37424(6) 0.3656(2) 0.0232(5) Uani 1 1 d . .
H11A_2 H 0.188185 0.389177 0.323671 0.035 Uiso 1 1 calc R U
H11B_2 H 0.347852 0.388753 0.402277 0.035 Uiso 1 1 calc R U
H11C_2 H 0.246920 0.360725 0.439689 0.035 Uiso 1 1 calc R U
C12_2 C 0.3259(2) 0.37229(6) 0.1458(2) 0.0265(5) Uani 1 1 d . .
H12A_2 H 0.346448 0.357471 0.075477 0.040 Uiso 1 1 calc R U
H12B_2 H 0.405132 0.387077 0.186641 0.040 Uiso 1 1 calc R U
H12C_2 H 0.246437 0.386988 0.104461 0.040 Uiso 1 1 calc R U
C13_2 C 0.1655(2) 0.32837(6) 0.1876(2) 0.0222(5) Uani 1 1 d . .
H13A_2 H 0.091758 0.344423 0.143022 0.033 Uiso 1 1 calc R U
H13B_2 H 0.136731 0.314541 0.255958 0.033 Uiso 1 1 calc R U
H13C_2 H 0.185601 0.312805 0.119271 0.033 Uiso 1 1 calc R U
C14_2 C 0.33580(19) 0.27330(5) 0.47109(19) 0.0165(4) Uani 1 1 d . .
C15_2 C 0.2497(2) 0.29732(6) 0.5349(2) 0.0207(4) Uani 1 1 d . .
H15A_2 H 0.187248 0.311000 0.463073 0.031 Uiso 1 1 calc R U
H15B_2 H 0.310192 0.313083 0.599901 0.031 Uiso 1 1 calc R U
H15C_2 H 0.196446 0.283264 0.582596 0.031 Uiso 1 1 calc R U
C16_2 C 0.2436(2) 0.24802(6) 0.3687(2) 0.0227(4) Uani 1 1 d . .
H16A_2 H 0.189418 0.261141 0.289921 0.034 Uiso 1 1 calc R U
H16B_2 H 0.182051 0.235908 0.412872 0.034 Uiso 1 1 calc R U
H16C_2 H 0.300786 0.230924 0.338202 0.034 Uiso 1 1 calc R U
C17_2 C 0.4213(2) 0.25066(6) 0.5888(2) 0.0230(5) Uani 1 1 d . .
H17A_2 H 0.470265 0.232757 0.551944 0.035 Uiso 1 1 calc R U
H17B_2 H 0.360514 0.239466 0.636293 0.035 Uiso 1 1 calc R U
H17C_2 H 0.487598 0.265393 0.653055 0.035 Uiso 1 1 calc R U

loop_
_atom_site_aniso_label
_atom_site_aniso_U_11
_atom_site_aniso_U_22
_atom_site_aniso_U_33
_atom_site_aniso_U_23
_atom_site_aniso_U_13
_atom_site_aniso_U_12
Br1 0.02928(11) 0.02469(11) 0.01578(10) -0.00166(8) -0.00022(8) -0.00052(9)
Al1 0.0166(3) 0.0147(3) 0.0181(3) -0.0026(2) 0.0034(2) -0.0014(2)
Al2 0.0195(3) 0.0171(3) 0.0148(3) -0.0017(2) 0.0037(2) -0.0033(2)
Br2 0.03299(12) 0.02116(11) 0.02891(12) 0.00338(9) -0.00475(9) 0.00195(9)
Br3 0.03917(14) 0.04431(15) 0.03303(13) -0.01184(11) 0.02359(11) -0.01574(11)
Al3 0.0139(3) 0.0216(3) 0.0141(3) -0.0038(2) 0.0024(2) -0.0007(2)
C1_1 0.0140(9) 0.0112(9) 0.0144(9) -0.0012(7) 0.0017(7) -0.0020(7)
C2_1 0.0190(10) 0.0146(10) 0.0145(10) -0.0009(8) 0.0045(8) -0.0032(8)
C3_1 0.0147(9) 0.0171(10) 0.0170(10) -0.0039(8) 0.0040(8) -0.0032(8)
C4_1 0.0151(9) 0.0145(10) 0.0166(10) -0.0015(8) -0.0009(8) -0.0003(8)
C5_1 0.0123(9) 0.0137(10) 0.0137(9) -0.0032(7) 0.0005(7) -0.0017(7)
C6_1 0.0177(10) 0.0152(10) 0.0181(10) -0.0001(8) 0.0004(8) 0.0026(8)
C7_1 0.0240(11) 0.0161(10) 0.0273(11) -0.0037(9) 0.0028(9) 0.0053(9)
C8_1 0.0177(10) 0.0254(12) 0.0261(11) -0.0018(9) 0.0013(9) 0.0035(9)
C9_1 0.0282(12) 0.0216(11) 0.0246(11) 0.0062(9) 0.0032(9) 0.0067(9)
C10_1 0.0183(10) 0.0236(11) 0.0241(11) -0.0053(9) 0.0091(8) -0.0013(9)
C11_1 0.0411(15) 0.0526(17) 0.0343(14) 0.0047(12) 0.0257(12) 0.0117(13)
C12_1 0.0351(13) 0.0267(13) 0.0455(15) -0.0109(11) 0.0225(11) 0.0008(10)
C13_1 0.0187(11) 0.0386(14) 0.0501(16) -0.0170(12) 0.0135(11) -0.0022(10)
C14_1 0.0211(10) 0.0172(10) 0.0135(10) -0.0007(8) 0.0052(8) -0.0002(8)
C15_1 0.0237(11) 0.0309(12) 0.0202(11) -0.0008(9) 0.0099(9) -0.0045(9)
C16_1 0.0270(11) 0.0247(12) 0.0138(10) -0.0025(8) 0.0027(8) -0.0001(9)
C17_1 0.0414(13) 0.0213(12) 0.0170(11) 0.0037(9) 0.0102(9) 0.0043(10)
C1_2 0.0123(9) 0.0136(10) 0.0123(9) -0.0036(7) 0.0034(7) -0.0010(7)
C2_2 0.0161(9) 0.0150(10) 0.0123(9) -0.0017(7) 0.0041(7) -0.0007(8)
C3_2 0.0136(9) 0.0153(10) 0.0114(9) -0.0024(7) 0.0009(7) -0.0001(7)
C4_2 0.0117(9) 0.0172(10) 0.0109(9) -0.0015(7) 0.0024(7) -0.0004(7)
C5_2 0.0124(9) 0.0126(9) 0.0146(9) -0.0013(7) 0.0019(7) 0.0007(7)
C6_2 0.0109(9) 0.0164(10) 0.0191(10) -0.0011(8) 0.0048(7) -0.0006(8)
C7_2 0.0177(11) 0.0254(12) 0.0612(17) 0.0002(11) 0.0188(11) -0.0043(9)
C8_2 0.0129(10) 0.0343(13) 0.0264(11) 0.0054(10) 0.0057(8) 0.0034(9)
C9_2 0.0169(10) 0.0422(14) 0.0250(12) -0.0079(10) 0.0089(9) 0.0015(10)
C10_2 0.0157(10) 0.0202(11) 0.0156(10) 0.0019(8) 0.0034(8) 0.0049(8)
C11_2 0.0209(11) 0.0233(11) 0.0246(11) -0.0026(9) 0.0047(9) 0.0070(9)
C12_2 0.0241(11) 0.0301(13) 0.0256(12) 0.0119(10) 0.0070(9) 0.0114(9)
C13_2 0.0176(10) 0.0276(12) 0.0187(10) -0.0018(9) 0.0002(8) 0.0066(9)
C14_2 0.0118(9) 0.0217(11) 0.0163(10) 0.0032(8) 0.0042(8) -0.0002(8)
C15_2 0.0146(10) 0.0305(12) 0.0171(10) 0.0015(9) 0.0046(8) -0.0004(9)
C16_2 0.0189(10) 0.0253(12) 0.0251(11) -0.0003(9) 0.0080(9) -0.0064(9)
C17_2 0.0182(10) 0.0283(12) 0.0240(11) 0.0096(9) 0.0080(9) 0.0009(9)

loop_
_atom_type_symbol
_atom_type_description
_atom_type_scat_dispersion_real
_atom_type_scat_dispersion_imag
_atom_type_scat_source
C C 0.0033 0.0016 'International Tables Vol C Tables 4.2.6.8 and 6.1.1.4'
H H 0.0000 0.0000 'International Tables Vol C Tables 4.2.6.8 and 6.1.1.4'
Al Al 0.0645 0.0514 'International Tables Vol C Tables 4.2.6.8 and 6.1.1.4'
Br Br -0.2901 2.4595 'International Tables Vol C Tables 4.2.6.8 and 6.1.1.4'

loop_
_exptl_crystal_face_index_h
_exptl_crystal_face_index_k
_exptl_crystal_face_index_l
_exptl_crystal_face_perp_dist
-1.00 2.00 1.00 0.0450
1.00 2.00 -1.00 0.0940
1.00 -1.00 0.00 0.0960
-1.00 1.00 0.00 0.1360
-2.00 -1.00 1.00 0.1270
0.00 -2.00 1.00 0.1120
0.00 2.00 -1.00 0.1370
2.00 -1.00 1.00 0.0920
1.00 2.00 0.00 0.0790
-1.00 -2.00 0.00 0.1570
0.00 1.00 0.00 0.0360
0.00 -1.00 0.00 0.0850
-1.00 2.00 -1.00 0.1250
0.00 -3.00 -1.00 0.1230
0.00 3.00 1.00 0.0190

loop_
_geom_angle_atom_site_label_1
_geom_angle_atom_site_label_2
_geom_angle_atom_site_label_3
_geom_angle
C2_1 Al1 C1_1 38.71(7)
C2_1 Al1 C3_1 37.82(7)
C1_1 Al1 C3_1 63.72(7)
C2_1 Al1 C4_1 60.06(7)
C1_1 Al1 C4_1 60.12(7)
C3_1 Al1 C4_1 35.89(7)
C2_1 Al1 C5_1 61.29(7)
C1_1 Al1 C5_1 36.65(6)
C3_1 Al1 C5_1 60.63(7)
C4_1 Al1 C5_1 34.39(6)
C2_1 Al1 Br1 94.22(6)
C1_1 Al1 Br1 112.65(5)
C3_1 Al1 Br1 112.12(6)
C4_1 Al1 Br1 148.02(6)
C5_1 Al1 Br1 149.30(5)
C2_1 Al1 Al2 163.56(6)
C1_1 Al1 Al2 139.63(6)
C3_1 Al1 Al2 126.69(6)
C4_1 Al1 Al2 104.06(5)
C5_1 Al1 Al2 108.69(5)
Br1 Al1 Al2 99.06(2)
Br2 Al2 Br3 107.73(3)
Br2 Al2 Al1 113.58(3)
Br3 Al2 Al1 120.50(3)
Br2 Al2 Al3 106.52(3)
Br3 Al2 Al3 106.50(3)
Al1 Al2 Al3 100.71(3)
C2_2 Al3 C1_2 37.79(7)
C2_2 Al3 C5_2 62.33(7)
C1_2 Al3 C5_2 37.53(7)
C2_2 Al3 C3_2 38.15(7)
C1_2 Al3 C3_2 64.19(7)
C5_2 Al3 C3_2 63.31(7)
C2_2 Al3 C4_2 63.66(7)
C1_2 Al3 C4_2 63.94(7)
C5_2 Al3 C4_2 37.66(7)
C3_2 Al3 C4_2 38.66(7)
C2_2 Al3 Al2 157.61(6)
C1_2 Al3 Al2 140.97(6)
C5_2 Al3 Al2 133.35(6)
C3_2 Al3 Al2 154.84(6)
C4_2 Al3 Al2 138.71(6)
C2_1 C1_1 C5_1 106.02(16)
C2_1 C1_1 C6_1 120.50(16)
C5_1 C1_1 C6_1 133.32(17)
C2_1 C1_1 Al1 67.44(10)
C5_1 C1_1 Al1 78.45(11)
C6_1 C1_1 Al1 121.33(12)
C3_1 C2_1 C1_1 110.28(17)
C3_1 C2_1 Al1 74.79(11)
C1_1 C2_1 Al1 73.84(11)
C3_1 C2_1 H2_1 124.9
C1_1 C2_1 H2_1 124.9
Al1 C2_1 H2_1 118.2
C2_1 C3_1 C4_1 105.60(16)
C2_1 C3_1 C10_1 127.54(18)
C4_1 C3_1 C10_1 126.73(18)
C2_1 C3_1 Al1 67.40(11)
C4_1 C3_1 Al1 77.36(11)
C10_1 C3_1 Al1 123.04(13)
C5_1 C4_1 C3_1 111.53(17)
C5_1 C4_1 Al1 74.06(11)
C3_1 C4_1 Al1 66.75(11)
C5_1 C4_1 H4_1 124.2
C3_1 C4_1 H4_1 124.2
Al1 C4_1 H4_1 126.5
C4_1 C5_1 C1_1 106.47(16)
C4_1 C5_1 C14_1 120.55(17)
C1_1 C5_1 C14_1 132.91(17)
C4_1 C5_1 Al1 71.55(11)
C1_1 C5_1 Al1 64.90(10)
C14_1 C5_1 Al1 130.82(13)
C8_1 C6_1 C7_1 109.98(17)
C8_1 C6_1 C1_1 111.93(16)
C7_1 C6_1 C1_1 111.87(16)
C8_1 C6_1 C9_1 106.59(16)
C7_1 C6_1 C9_1 106.52(17)
C1_1 C6_1 C9_1 109.67(16)
C6_1 C7_1 H7A_1 109.5
C6_1 C7_1 H7B_1 109.5
H7A_1 C7_1 H7B_1 109.5
C6_1 C7_1 H7C_1 109.5
H7A_1 C7_1 H7C_1 109.5
H7B_1 C7_1 H7C_1 109.5
C6_1 C8_1 H8A_1 109.5
C6_1 C8_1 H8B_1 109.5
H8A_1 C8_1 H8B_1 109.5
C6_1 C8_1 H8C_1 109.5
H8A_1 C8_1 H8C_1 109.5
H8B_1 C8_1 H8C_1 109.5
C6_1 C9_1 H9A_1 109.5
C6_1 C9_1 H9B_1 109.5
H9A_1 C9_1 H9B_1 109.5
C6_1 C9_1 H9C_1 109.5
H9A_1 C9_1 H9C_1 109.5
H9B_1 C9_1 H9C_1 109.5
C3_1 C10_1 C12_1 110.47(17)
C3_1 C10_1 C13_1 108.81(17)
C12_1 C10_1 C13_1 108.10(19)
C3_1 C10_1 C11_1 110.59(17)
C12_1 C10_1 C11_1 109.60(19)
C13_1 C10_1 C11_1 109.22(19)
C10_1 C11_1 H11A_1 109.5
C10_1 C11_1 H11B_1 109.5
H11A_1 C11_1 H11B_1 109.5
C10_1 C11_1 H11C_1 109.5
H11A_1 C11_1 H11C_1 109.5
H11B_1 C11_1 H11C_1 109.5
C10_1 C12_1 H12A_1 109.5
C10_1 C12_1 H12B_1 109.5
H12A_1 C12_1 H12B_1 109.5
C10_1 C12_1 H12C_1 109.5
H12A_1 C12_1 H12C_1 109.5
H12B_1 C12_1 H12C_1 109.5
C10_1 C13_1 H13A_1 109.5
C10_1 C13_1 H13B_1 109.5
H13A_1 C13_1 H13B_1 109.5
C10_1 C13_1 H13C_1 109.5
H13A_1 C13_1 H13C_1 109.5
H13B_1 C13_1 H13C_1 109.5
C15_1 C14_1 C17_1 106.04(17)
C15_1 C14_1 C16_1 109.90(17)
C17_1 C14_1 C16_1 106.45(16)
C15_1 C14_1 C5_1 115.37(16)
C17_1 C14_1 C5_1 110.37(16)
C16_1 C14_1 C5_1 108.35(16)
C14_1 C15_1 H15A_1 109.5
C14_1 C15_1 H15B_1 109.5
H15A_1 C15_1 H15B_1 109.5
C14_1 C15_1 H15C_1 109.5
H15A_1 C15_1 H15C_1 109.5
H15B_1 C15_1 H15C_1 109.5
C14_1 C16_1 H16A_1 109.5
C14_1 C16_1 H16B_1 109.5
H16A_1 C16_1 H16B_1 109.5
C14_1 C16_1 H16C_1 109.5
H16A_1 C16_1 H16C_1 109.5
H16B_1 C16_1 H16C_1 109.5
C14_1 C17_1 H17A_1 109.5
C14_1 C17_1 H17B_1 109.5
H17A_1 C17_1 H17B_1 109.5
C14_1 C17_1 H17C_1 109.5
H17A_1 C17_1 H17C_1 109.5
H17B_1 C17_1 H17C_1 109.5
C5_2 C1_2 C2_2 106.31(16)
C5_2 C1_2 C6_2 127.41(17)
C2_2 C1_2 C6_2 126.28(17)
C5_2 C1_2 Al3 71.41(11)
C2_2 C1_2 Al3 70.31(10)
C6_2 C1_2 Al3 123.54(12)
C1_2 C2_2 C3_2 110.45(17)
C1_2 C2_2 Al3 71.90(11)
C3_2 C2_2 Al3 72.14(11)
C1_2 C2_2 H2_2 124.8
C3_2 C2_2 H2_2 124.8
Al3 C2_2 H2_2 122.8
C2_2 C3_2 C4_2 106.11(16)
C2_2 C3_2 C10_2 120.21(17)
C4_2 C3_2 C10_2 133.61(17)
C2_2 C3_2 Al3 69.70(10)
C4_2 C3_2 Al3 70.88(10)
C10_2 C3_2 Al3 125.99(13)
C5_2 C4_2 C3_2 106.47(16)
C5_2 C4_2 C14_2 119.86(16)
C3_2 C4_2 C14_2 133.67(16)
C5_2 C4_2 Al3 70.70(11)
C3_2 C4_2 Al3 70.46(10)
C14_2 C4_2 Al3 123.08(13)
C1_2 C5_2 C4_2 110.65(17)
C1_2 C5_2 Al3 71.06(11)
C4_2 C5_2 Al3 71.65(11)
C1_2 C5_2 H5_2 124.7
C4_2 C5_2 H5_2 124.7
Al3 C5_2 H5_2 124.2
C7_2 C6_2 C1_2 109.75(16)
C7_2 C6_2 C8_2 109.99(17)
C1_2 C6_2 C8_2 110.16(16)
C7_2 C6_2 C9_2 109.48(18)
C1_2 C6_2 C9_2 108.57(15)
C8_2 C6_2 C9_2 108.87(17)
C6_2 C7_2 H7A_2 109.5
C6_2 C7_2 H7B_2 109.5
H7A_2 C7_2 H7B_2 109.5
C6_2 C7_2 H7C_2 109.5
H7A_2 C7_2 H7C_2 109.5
H7B_2 C7_2 H7C_2 109.5
C6_2 C8_2 H8A_2 109.5
C6_2 C8_2 H8B_2 109.5
H8A_2 C8_2 H8B_2 109.5
C6_2 C8_2 H8C_2 109.5
H8A_2 C8_2 H8C_2 109.5
H8B_2 C8_2 H8C_2 109.5
C6_2 C9_2 H9A_2 109.5
C6_2 C9_2 H9B_2 109.5
H9A_2 C9_2 H9B_2 109.5
C6_2 C9_2 H9C_2 109.5
H9A_2 C9_2 H9C_2 109.5
H9B_2 C9_2 H9C_2 109.5
C13_2 C10_2 C3_2 110.57(16)
C13_2 C10_2 C11_2 111.37(16)
C3_2 C10_2 C11_2 111.98(16)
C13_2 C10_2 C12_2 106.40(17)
C3_2 C10_2 C12_2 109.92(16)
C11_2 C10_2 C12_2 106.35(17)
C10_2 C11_2 H11A_2 109.5
C10_2 C11_2 H11B_2 109.5
H11A_2 C11_2 H11B_2 109.5
C10_2 C11_2 H11C_2 109.5
H11A_2 C11_2 H11C_2 109.5
H11B_2 C11_2 H11C_2 109.5
C10_2 C12_2 H12A_2 109.5
C10_2 C12_2 H12B_2 109.5
H12A_2 C12_2 H12B_2 109.5
C10_2 C12_2 H12C_2 109.5
H12A_2 C12_2 H12C_2 109.5
H12B_2 C12_2 H12C_2 109.5
C10_2 C13_2 H13A_2 109.5
C10_2 C13_2 H13B_2 109.5
H13A_2 C13_2 H13B_2 109.5
C10_2 C13_2 H13C_2 109.5
H13A_2 C13_2 H13C_2 109.5
H13B_2 C13_2 H13C_2 109.5
C15_2 C14_2 C16_2 110.79(16)
C15_2 C14_2 C4_2 113.43(16)
C16_2 C14_2 C4_2 109.93(15)
C15_2 C14_2 C17_2 105.94(16)
C16_2 C14_2 C17_2 106.36(17)
C4_2 C14_2 C17_2 110.09(15)
C14_2 C15_2 H15A_2 109.5
C14_2 C15_2 H15B_2 109.5
H15A_2 C15_2 H15B_2 109.5
C14_2 C15_2 H15C_2 109.5
H15A_2 C15_2 H15C_2 109.5
H15B_2 C15_2 H15C_2 109.5
C14_2 C16_2 H16A_2 109.5
C14_2 C16_2 H16B_2 109.5
H16A_2 C16_2 H16B_2 109.5
C14_2 C16_2 H16C_2 109.5
H16A_2 C16_2 H16C_2 109.5
H16B_2 C16_2 H16C_2 109.5
C14_2 C17_2 H17A_2 109.5
C14_2 C17_2 H17B_2 109.5
H17A_2 C17_2 H17B_2 109.5
C14_2 C17_2 H17C_2 109.5
H17A_2 C17_2 H17C_2 109.5
H17B_2 C17_2 H17C_2 109.5

loop_
_geom_bond_atom_site_label_1
_geom_bond_atom_site_label_2
_geom_bond_distance
Br1 Al1 2.4733(8)
Al1 C2_1 2.132(2)
Al1 C1_1 2.217(2)
Al1 C3_1 2.228(2)
Al1 C4_1 2.366(2)
Al1 C5_1 2.3987(19)
Al1 Al2 2.5382(9)
Al2 Br2 2.3185(7)
Al2 Br3 2.3188(7)
Al2 Al3 2.6011(9)
Al3 C2_2 2.1757(19)
Al3 C1_2 2.1965(19)
Al3 C5_2 2.201(2)
Al3 C3_2 2.2080(19)
Al3 C4_2 2.214(2)
C1_1 C2_1 1.444(3)
C1_1 C5_1 1.461(3)
C1_1 C6_1 1.542(3)
C2_1 C3_1 1.416(3)
C2_1 H2_1 0.9500
C3_1 C4_1 1.422(3)
C3_1 C10_1 1.525(3)
C4_1 C5_1 1.409(3)
C4_1 H4_1 0.9500
C5_1 C14_1 1.543(3)
C6_1 C8_1 1.535(3)
C6_1 C7_1 1.540(3)
C6_1 C9_1 1.545(3)
C7_1 H7A_1 0.9800
C7_1 H7B_1 0.9800
C7_1 H7C_1 0.9800
C8_1 H8A_1 0.9800
C8_1 H8B_1 0.9800
C8_1 H8C_1 0.9800
C9_1 H9A_1 0.9800
C9_1 H9B_1 0.9800
C9_1 H9C_1 0.9800
C10_1 C12_1 1.529(3)
C10_1 C13_1 1.530(3)
C10_1 C11_1 1.531(3)
C11_1 H11A_1 0.9800
C11_1 H11B_1 0.9800
C11_1 H11C_1 0.9800
C12_1 H12A_1 0.9800
C12_1 H12B_1 0.9800
C12_1 H12C_1 0.9800
C13_1 H13A_1 0.9800
C13_1 H13B_1 0.9800
C13_1 H13C_1 0.9800
C14_1 C15_1 1.527(3)
C14_1 C17_1 1.537(3)
C14_1 C16_1 1.541(3)
C15_1 H15A_1 0.9800
C15_1 H15B_1 0.9800
C15_1 H15C_1 0.9800
C16_1 H16A_1 0.9800
C16_1 H16B_1 0.9800
C16_1 H16C_1 0.9800
C17_1 H17A_1 0.9800
C17_1 H17B_1 0.9800
C17_1 H17C_1 0.9800
C1_2 C5_2 1.415(3)
C1_2 C2_2 1.416(3)
C1_2 C6_2 1.519(2)
C2_2 C3_2 1.433(3)
C2_2 H2_2 0.9500
C3_2 C4_2 1.464(3)
C3_2 C10_2 1.540(3)
C4_2 C5_2 1.425(3)
C4_2 C14_2 1.541(3)
C5_2 H5_2 0.9500
C6_2 C7_2 1.518(3)
C6_2 C8_2 1.532(3)
C6_2 C9_2 1.541(3)
C7_2 H7A_2 0.9800
C7_2 H7B_2 0.9800
C7_2 H7C_2 0.9800
C8_2 H8A_2 0.9800
C8_2 H8B_2 0.9800
C8_2 H8C_2 0.9800
C9_2 H9A_2 0.9800
C9_2 H9B_2 0.9800
C9_2 H9C_2 0.9800
C10_2 C13_2 1.527(3)
C10_2 C11_2 1.543(3)
C10_2 C12_2 1.543(3)
C11_2 H11A_2 0.9800
C11_2 H11B_2 0.9800
C11_2 H11C_2 0.9800
C12_2 H12A_2 0.9800
C12_2 H12B_2 0.9800
C12_2 H12C_2 0.9800
C13_2 H13A_2 0.9800
C13_2 H13B_2 0.9800
C13_2 H13C_2 0.9800
C14_2 C15_2 1.530(3)
C14_2 C16_2 1.541(3)
C14_2 C17_2 1.543(3)
C15_2 H15A_2 0.9800
C15_2 H15B_2 0.9800
C15_2 H15C_2 0.9800
C16_2 H16A_2 0.9800
C16_2 H16B_2 0.9800
C16_2 H16C_2 0.9800
C17_2 H17A_2 0.9800
C17_2 H17B_2 0.9800
C17_2 H17C_2 0.9800

loop_
_geom_torsion_atom_site_label_1
_geom_torsion_atom_site_label_2
_geom_torsion_atom_site_label_3
_geom_torsion_atom_site_label_4
_geom_torsion
C5_1 C1_1 C2_1 C3_1 3.3(2)
C6_1 C1_1 C2_1 C3_1 179.34(16)
Al1 C1_1 C2_1 C3_1 -66.53(14)
C5_1 C1_1 C2_1 Al1 69.82(13)
C6_1 C1_1 C2_1 Al1 -114.13(16)
C1_1 C2_1 C3_1 C4_1 -2.8(2)
Al1 C2_1 C3_1 C4_1 -68.75(13)
C1_1 C2_1 C3_1 C10_1 -178.92(18)
Al1 C2_1 C3_1 C10_1 115.15(19)
C1_1 C2_1 C3_1 Al1 65.93(13)
C2_1 C3_1 C4_1 C5_1 1.3(2)
C10_1 C3_1 C4_1 C5_1 177.39(18)
Al1 C3_1 C4_1 C5_1 -60.61(14)
C2_1 C3_1 C4_1 Al1 61.86(12)
C10_1 C3_1 C4_1 Al1 -122.0(2)
C3_1 C4_1 C5_1 C1_1 0.7(2)
Al1 C4_1 C5_1 C1_1 -55.61(12)
C3_1 C4_1 C5_1 C14_1 -176.53(16)
Al1 C4_1 C5_1 C14_1 127.11(17)
C3_1 C4_1 C5_1 Al1 56.36(14)
C2_1 C1_1 C5_1 C4_1 -2.4(2)
C6_1 C1_1 C5_1 C4_1 -177.72(19)
Al1 C1_1 C5_1 C4_1 59.81(13)
C2_1 C1_1 C5_1 C14_1 174.39(19)
C6_1 C1_1 C5_1 C14_1 -0.9(3)
Al1 C1_1 C5_1 C14_1 -123.4(2)
C2_1 C1_1 C5_1 Al1 -62.22(12)
C6_1 C1_1 C5_1 Al1 122.5(2)
C2_1 C1_1 C6_1 C8_1 111.2(2)
C5_1 C1_1 C6_1 C8_1 -74.1(3)
Al1 C1_1 C6_1 C8_1 30.5(2)
C2_1 C1_1 C6_1 C7_1 -124.88(19)
C5_1 C1_1 C6_1 C7_1 49.9(3)
Al1 C1_1 C6_1 C7_1 154.48(14)
C2_1 C1_1 C6_1 C9_1 -6.9(2)
C5_1 C1_1 C6_1 C9_1 167.86(19)
Al1 C1_1 C6_1 C9_1 -87.55(18)
C2_1 C3_1 C10_1 C12_1 -132.2(2)
C4_1 C3_1 C10_1 C12_1 52.5(3)
Al1 C3_1 C10_1 C12_1 -46.7(2)
C2_1 C3_1 C10_1 C13_1 109.3(2)
C4_1 C3_1 C10_1 C13_1 -66.0(3)
Al1 C3_1 C10_1 C13_1 -165.20(15)
C2_1 C3_1 C10_1 C11_1 -10.7(3)
C4_1 C3_1 C10_1 C11_1 174.0(2)
Al1 C3_1 C10_1 C11_1 74.8(2)
C4_1 C5_1 C14_1 C15_1 -141.71(19)
C1_1 C5_1 C14_1 C15_1 41.8(3)
Al1 C5_1 C14_1 C15_1 -50.3(2)
C4_1 C5_1 C14_1 C17_1 -21.6(2)
C1_1 C5_1 C14_1 C17_1 162.0(2)
Al1 C5_1 C14_1 C17_1 69.8(2)
C4_1 C5_1 C14_1 C16_1 94.6(2)
C1_1 C5_1 C14_1 C16_1 -81.8(2)
Al1 C5_1 C14_1 C16_1 -173.98(13)
C5_2 C1_2 C2_2 C3_2 0.6(2)
C6_2 C1_2 C2_2 C3_2 -179.94(17)
Al3 C1_2 C2_2 C3_2 -62.22(13)
C5_2 C1_2 C2_2 Al3 62.78(13)
C6_2 C1_2 C2_2 Al3 -117.73(18)
C1_2 C2_2 C3_2 C4_2 0.1(2)
Al3 C2_2 C3_2 C4_2 -61.94(12)
C1_2 C2_2 C3_2 C10_2 -177.29(16)
Al3 C2_2 C3_2 C10_2 120.64(16)
C1_2 C2_2 C3_2 Al3 62.07(13)
C2_2 C3_2 C4_2 C5_2 -0.8(2)
C10_2 C3_2 C4_2 C5_2 176.16(19)
Al3 C3_2 C4_2 C5_2 -61.92(12)
C2_2 C3_2 C4_2 C14_2 178.67(19)
C10_2 C3_2 C4_2 C14_2 -4.4(4)
Al3 C3_2 C4_2 C14_2 117.5(2)
C2_2 C3_2 C4_2 Al3 61.17(12)
C10_2 C3_2 C4_2 Al3 -121.9(2)
C2_2 C1_2 C5_2 C4_2 -1.1(2)
C6_2 C1_2 C5_2 C4_2 179.45(17)
Al3 C1_2 C5_2 C4_2 60.98(13)
C2_2 C1_2 C5_2 Al3 -62.04(12)
C6_2 C1_2 C5_2 Al3 118.47(19)
C3_2 C4_2 C5_2 C1_2 1.1(2)
C14_2 C4_2 C5_2 C1_2 -178.38(16)
Al3 C4_2 C5_2 C1_2 -60.62(13)
C3_2 C4_2 C5_2 Al3 61.77(12)
C14_2 C4_2 C5_2 Al3 -117.76(16)
C5_2 C1_2 C6_2 C7_2 -146.3(2)
C2_2 C1_2 C6_2 C7_2 34.3(3)
Al3 C1_2 C6_2 C7_2 -54.8(2)
C5_2 C1_2 C6_2 C8_2 -25.0(3)
C2_2 C1_2 C6_2 C8_2 155.57(18)
Al3 C1_2 C6_2 C8_2 66.4(2)
C5_2 C1_2 C6_2 C9_2 94.1(2)
C2_2 C1_2 C6_2 C9_2 -85.3(2)
Al3 C1_2 C6_2 C9_2 -174.45(14)
C2_2 C3_2 C10_2 C13_2 128.81(18)
C4_2 C3_2 C10_2 C13_2 -47.8(3)
Al3 C3_2 C10_2 C13_2 -145.39(14)
C2_2 C3_2 C10_2 C11_2 -106.4(2)
C4_2 C3_2 C10_2 C11_2 77.1(3)
Al3 C3_2 C10_2 C11_2 -20.6(2)
C2_2 C3_2 C10_2 C12_2 11.6(2)
C4_2 C3_2 C10_2 C12_2 -164.9(2)
Al3 C3_2 C10_2 C12_2 97.43(18)
C5_2 C4_2 C14_2 C15_2 139.32(18)
C3_2 C4_2 C14_2 C15_2 -40.0(3)
Al3 C4_2 C14_2 C15_2 54.0(2)
C5_2 C4_2 C14_2 C16_2 -96.0(2)
C3_2 C4_2 C14_2 C16_2 84.6(3)
Al3 C4_2 C14_2 C16_2 178.63(13)
C5_2 C4_2 C14_2 C17_2 20.8(2)
C3_2 C4_2 C14_2 C17_2 -158.5(2)
Al3 C4_2 C14_2 C17_2 -64.5(2)
